data_2235447
loop_
_publ_author_name
'Kumar, Raju Suresh'
'Osman, Hasnah'
'Almansour, Abdulrahman I.'
'Arshad, Suhana'
'Razak, Ibrahim Abdul'

_publ_section_title
;
 11-[(<i>E</i>)-Benzylidene]-14-hydroxy-8-phenyl-6-thia-3,13-diazaheptacyclo[13.7.1.1^9,13^.0^2,9^.0^2,14^.0^3,7^.0^19,23^]tetracosa-1(22),15(23),16,18,20-pentaen-10-one
;
_journal_coeditor_code HB6800
_journal_issue 7
_journal_name_full 'Acta Crystallographica Section E'
_journal_page_first o2013
_journal_page_last o2014
_journal_paper_doi 10.1107/S1600536812024270
_journal_volume 68
_journal_year 2012
_chemical_formula_iupac 'C34 H28 N2 O2 S'
_chemical_formula_moiety 'C34 H28 N2 O2 S'
_chemical_formula_sum 'C34 H28 N2 O2 S'
_chemical_formula_weight 528.64
_chemical_name_systematic
;11-[(<i>E</i>)-Benzylidene]-14-hydroxy-8-phenyl-6-thia-3,13-
diazaheptacyclo[13.7.1.1^9,13^.0^2,9^.0^2,14^.0^3,7^.0^19,23^]tetracosa-
1(22),15(23),16,18,20-pentaen-10-one
;
_space_group_IT_number 14
_symmetry_cell_setting monoclinic
_symmetry_space_group_name_Hall '-P 2ybc'
_symmetry_space_group_name_H-M 'P 1 21/c 1'
_atom_sites_solution_hydrogens geom
_atom_sites_solution_primary direct
_atom_sites_solution_secondary difmap
_audit_creation_method SHELXL-97
_cell_angle_alpha 90.00
_cell_angle_beta 92.7900(10)
_cell_angle_gamma 90.00
_cell_formula_units_Z 4
_cell_length_a 11.29110(10)
_cell_length_b 15.4317(2)
_cell_length_c 15.1920(2)
_cell_measurement_reflns_used 9915
_cell_measurement_temperature 100.0(10)
_cell_measurement_theta_max 32.67
_cell_measurement_theta_min 2.24
_cell_volume 2643.93(5)
_computing_cell_refinement 'SAINT (Bruker, 2009)'
_computing_data_collection 'APEX2 (Bruker, 2009)'
_computing_data_reduction 'SAINT (Bruker, 2009)'
_computing_molecular_graphics 'SHELXTL (Sheldrick, 2008)'
_computing_publication_material 'SHELXTL (Sheldrick, 2008) and PLATON (Spek, 2009)'
_computing_structure_refinement 'SHELXTL (Sheldrick, 2008)'
_computing_structure_solution 'SHELXTL (Sheldrick, 2008)'
_diffrn_ambient_temperature 100.0(10)
_diffrn_measured_fraction_theta_full 0.994
_diffrn_measured_fraction_theta_max 0.994
_diffrn_measurement_device_type 'Bruker SMART APEXII CCD'
_diffrn_measurement_method '\f and \w scans'
_diffrn_radiation_monochromator graphite
_diffrn_radiation_source 'fine-focus sealed tube'
_diffrn_radiation_type MoK\a
_diffrn_radiation_wavelength 0.71073
_diffrn_reflns_av_R_equivalents 0.0247
_diffrn_reflns_av_sigmaI/netI 0.0251
_diffrn_reflns_limit_h_max 17
_diffrn_reflns_limit_h_min -17
_diffrn_reflns_limit_k_max 15
_diffrn_reflns_limit_k_min -23
_diffrn_reflns_limit_l_max 23
_diffrn_reflns_limit_l_min -23
_diffrn_reflns_number 37231
_diffrn_reflns_theta_full 32.72
_diffrn_reflns_theta_max 32.72
_diffrn_reflns_theta_min 2.56
_exptl_absorpt_coefficient_mu 0.158
_exptl_absorpt_correction_T_max 0.9529
_exptl_absorpt_correction_T_min 0.9320
_exptl_absorpt_correction_type multi-scan
_exptl_absorpt_process_details '(<i>SADABS</i>; Bruker, 2009)'
_exptl_crystal_colour colourless
_exptl_crystal_density_diffrn 1.328
_exptl_crystal_density_method 'not measured'
_exptl_crystal_description block
_exptl_crystal_F_000 1112
_exptl_crystal_size_max 0.45
_exptl_crystal_size_mid 0.41
_exptl_crystal_size_min 0.31
_refine_diff_density_max 1.183
_refine_diff_density_min -1.118
_refine_ls_extinction_method none
_refine_ls_goodness_of_fit_ref 1.038
_refine_ls_hydrogen_treatment mixed
_refine_ls_matrix_type full
_refine_ls_number_parameters 344
_refine_ls_number_reflns 9686
_refine_ls_number_restraints 0
_refine_ls_restrained_S_all 1.038
_refine_ls_R_factor_all 0.0560
_refine_ls_R_factor_gt 0.0464
_refine_ls_shift/su_max 0.001
_refine_ls_shift/su_mean 0.000
_refine_ls_structure_factor_coef Fsqd
_refine_ls_weighting_details 'calc w=1/[\s^2^(Fo^2^)+(0.0652P)^2^+1.2561P] where P=(Fo^2^+2Fc^2^)/3'
_refine_ls_weighting_scheme calc
_refine_ls_wR_factor_gt 0.1211
_refine_ls_wR_factor_ref 0.1288
_reflns_number_gt 8170
_reflns_number_total 9686
_reflns_threshold_expression I>2\s(I)
_cod_data_source_file hb6800.cif
_cod_data_source_block I
_cod_original_sg_symbol_H-M 'P 21/c'
_cod_database_code 2235447
_cod_database_fobs_code 2235447

loop_
_symmetry_equiv_pos_as_xyz
'x, y, z'
'-x, y+1/2, -z+1/2'
'-x, -y, -z'
'x, -y-1/2, z-1/2'

loop_
_atom_site_type_symbol
_atom_site_label
_atom_site_fract_x
_atom_site_fract_y
_atom_site_fract_z
_atom_site_U_iso_or_equiv
_atom_site_adp_type
_atom_site_calc_flag
_atom_site_refinement_flags
_atom_site_occupancy
_atom_site_symmetry_multiplicity
S S1 0.64487(2) 0.10704(2) 0.791294(19) 0.02225(7) Uani d . 1 1
O O1 0.82800(7) 0.32741(5) 1.03565(5) 0.01646(15) Uani d . 1 1
O O2 1.08336(7) 0.06609(5) 0.87449(5) 0.01708(15) Uani d . 1 1
N N1 1.07824(8) 0.13611(6) 1.01109(6) 0.01411(15) Uani d . 1 1
N N2 0.87576(8) 0.13375(6) 0.82898(5) 0.01311(15) Uani d . 1 1
C C1 1.11599(9) 0.21225(7) 1.06386(7) 0.01543(18) Uani d . 1 1
H H1A 1.1960 0.2297 1.0468 0.019 Uiso calc R 1 1
H H1B 1.1224 0.1952 1.1267 0.019 Uiso calc R 1 1
C C2 1.03363(9) 0.29053(7) 1.05418(6) 0.01414(17) Uani d . 1 1
C C3 0.90690(9) 0.27470(7) 1.02482(6) 0.01284(16) Uani d . 1 1
C C4 0.88395(8) 0.18990(6) 0.97700(6) 0.01150(16) Uani d . 1 1
C C5 0.95369(9) 0.11761(7) 1.02825(6) 0.01410(17) Uani d . 1 1
H H5A 0.9402 0.1207 1.0921 0.017 Uiso calc R 1 1
H H5B 0.9301 0.0595 1.0060 0.017 Uiso calc R 1 1
C C6 0.75412(8) 0.17277(7) 0.94872(6) 0.01358(17) Uani d . 1 1
H H6A 0.7215 0.2275 0.9218 0.016 Uiso calc R 1 1
C C7 0.76710(9) 0.10734(7) 0.87353(7) 0.01441(17) Uani d . 1 1
H H7A 0.7781 0.0478 0.8986 0.017 Uiso calc R 1 1
C C8 0.71970(10) 0.18640(9) 0.72578(7) 0.0227(2) Uani d . 1 1
H H8A 0.6907 0.1839 0.6633 0.027 Uiso calc R 1 1
H H8B 0.7080 0.2458 0.7485 0.027 Uiso calc R 1 1
C C9 0.84945(10) 0.15954(7) 0.73615(7) 0.01675(18) Uani d . 1 1
H H9A 0.8648 0.1104 0.6964 0.020 Uiso calc R 1 1
H H9B 0.9010 0.2085 0.7204 0.020 Uiso calc R 1 1
C C10 0.94831(8) 0.19109(6) 0.88798(6) 0.01158(16) Uani d . 1 1
C C11 1.07541(8) 0.14789(7) 0.91425(6) 0.01288(16) Uani d . 1 1
C C12 1.06869(9) 0.37379(7) 1.06055(7) 0.01643(18) Uani d . 1 1
H H12A 1.0092 0.4165 1.0496 0.020 Uiso calc R 1 1
C C13 1.18915(10) 0.40547(7) 1.08261(7) 0.01790(19) Uani d . 1 1
C C14 1.26365(11) 0.36572(8) 1.14689(8) 0.0229(2) Uani d . 1 1
H H14A 1.2363 0.3170 1.1782 0.027 Uiso calc R 1 1
C C15 1.37756(12) 0.39733(10) 1.16505(9) 0.0295(3) Uani d . 1 1
H H15A 1.4276 0.3701 1.2088 0.035 Uiso calc R 1 1
C C16 1.41856(12) 0.46848(10) 1.11962(10) 0.0319(3) Uani d . 1 1
H H16A 1.4971 0.4890 1.1314 0.038 Uiso calc R 1 1
C C17 1.34442(12) 0.50974(9) 1.05683(10) 0.0300(3) Uani d . 1 1
H H17A 1.3718 0.5590 1.0263 0.036 Uiso calc R 1 1
C C18 1.23007(11) 0.47867(8) 1.03889(9) 0.0236(2) Uani d . 1 1
H H18A 1.1793 0.5074 0.9966 0.028 Uiso calc R 1 1
C C19 0.67082(9) 0.14484(8) 1.01828(7) 0.01766(19) Uani d . 1 1
C C20 0.57348(10) 0.19687(9) 1.03556(9) 0.0239(2) Uani d . 1 1
H H20A 0.5620 0.2500 1.0047 0.029 Uiso calc R 1 1
C C21 0.49293(15) 0.17194(11) 1.09739(13) 0.0437(3) Uani d . 1 1
H H21A 0.4269 0.2079 1.1084 0.052 Uiso calc R 1 1
C C22 0.50910(15) 0.09519(11) 1.14248(13) 0.0437(3) Uani d . 1 1
H H22A 0.4536 0.0778 1.1841 0.052 Uiso calc R 1 1
C C23 0.60654(14) 0.04303(10) 1.12728(11) 0.0371(2) Uani d . 1 1
H H23A 0.6186 -0.0092 1.1596 0.045 Uiso calc R 1 1
C C24 0.68645(15) 0.06729(10) 1.06466(11) 0.0371(2) Uani d . 1 1
H H24A 0.7519 0.0309 1.0535 0.045 Uiso calc R 1 1
C C25 0.98054(10) 0.27898(7) 0.85111(6) 0.01490(17) Uani d . 1 1
C C26 0.91211(11) 0.34901(7) 0.82466(7) 0.0203(2) Uani d . 1 1
H H26A 0.8285 0.3478 0.8292 0.024 Uiso calc R 1 1
C C27 0.96887(15) 0.42305(8) 0.79049(8) 0.0287(3) Uani d . 1 1
H H27A 0.9220 0.4714 0.7717 0.034 Uiso calc R 1 1
C C28 1.08990(15) 0.42668(8) 0.78384(8) 0.0307(3) Uani d . 1 1
H H28A 1.1247 0.4764 0.7588 0.037 Uiso calc R 1 1
C C29 1.16320(12) 0.35705(8) 0.81394(8) 0.0248(2) Uani d . 1 1
C C30 1.28876(13) 0.35283(10) 0.81486(9) 0.0326(3) Uani d . 1 1
H H30A 1.3324 0.4002 0.7930 0.039 Uiso calc R 1 1
C C31 1.34778(12) 0.28063(11) 0.84717(9) 0.0328(3) Uani d . 1 1
H H31A 1.4318 0.2791 0.8463 0.039 Uiso calc R 1 1
C C32 1.28735(10) 0.20819(9) 0.88192(8) 0.0243(2) Uani d . 1 1
H H32A 1.3300 0.1594 0.9047 0.029 Uiso calc R 1 1
C C33 1.16550(9) 0.21092(7) 0.88160(7) 0.01648(18) Uani d . 1 1
C C34 1.10499(10) 0.28405(7) 0.84706(7) 0.01705(19) Uani d . 1 1
H H1O2 1.0163(18) 0.0606(13) 0.8458(13) 0.037(5) Uiso d . 1 1

loop_
_atom_site_aniso_label
_atom_site_aniso_U_11
_atom_site_aniso_U_22
_atom_site_aniso_U_33
_atom_site_aniso_U_12
_atom_site_aniso_U_13
_atom_site_aniso_U_23
S1 0.01626(12) 0.03024(16) 0.01985(13) -0.00226(10) -0.00317(9) -0.00495(11)
O1 0.0178(3) 0.0163(3) 0.0153(3) 0.0038(3) 0.0011(3) -0.0018(3)
O2 0.0178(3) 0.0134(3) 0.0199(3) 0.0030(3) -0.0001(3) -0.0043(3)
N1 0.0145(3) 0.0147(4) 0.0130(3) 0.0011(3) -0.0001(3) 0.0010(3)
N2 0.0152(3) 0.0138(4) 0.0102(3) -0.0011(3) 0.0004(3) 0.0001(3)
C1 0.0167(4) 0.0163(4) 0.0130(4) 0.0018(3) -0.0019(3) -0.0004(3)
C2 0.0160(4) 0.0155(4) 0.0109(4) 0.0012(3) 0.0005(3) -0.0008(3)
C3 0.0158(4) 0.0135(4) 0.0092(3) 0.0009(3) 0.0008(3) 0.0007(3)
C4 0.0132(4) 0.0113(4) 0.0101(3) 0.0010(3) 0.0012(3) 0.0010(3)
C5 0.0161(4) 0.0135(4) 0.0127(4) 0.0012(3) 0.0014(3) 0.0037(3)
C6 0.0131(4) 0.0139(4) 0.0137(4) 0.0008(3) 0.0008(3) 0.0002(3)
C7 0.0141(4) 0.0150(4) 0.0141(4) -0.0011(3) 0.0008(3) -0.0008(3)
C8 0.0236(5) 0.0274(6) 0.0166(4) 0.0053(4) -0.0042(4) 0.0018(4)
C9 0.0213(4) 0.0184(5) 0.0104(4) 0.0016(4) -0.0005(3) 0.0004(3)
C10 0.0142(4) 0.0100(4) 0.0107(4) 0.0005(3) 0.0010(3) 0.0008(3)
C11 0.0138(4) 0.0123(4) 0.0126(4) 0.0009(3) 0.0011(3) -0.0005(3)
C12 0.0169(4) 0.0162(4) 0.0161(4) 0.0010(4) 0.0006(3) -0.0019(4)
C13 0.0181(4) 0.0170(5) 0.0186(4) -0.0004(4) 0.0002(3) -0.0034(4)
C14 0.0250(5) 0.0230(5) 0.0201(5) -0.0039(4) -0.0055(4) -0.0011(4)
C15 0.0257(6) 0.0306(7) 0.0309(6) -0.0037(5) -0.0110(5) -0.0013(5)
C16 0.0223(5) 0.0316(7) 0.0411(7) -0.0075(5) -0.0057(5) -0.0033(6)
C17 0.0252(6) 0.0250(6) 0.0397(7) -0.0075(5) -0.0003(5) 0.0024(5)
C18 0.0215(5) 0.0187(5) 0.0303(6) -0.0014(4) -0.0015(4) 0.0022(4)
C19 0.0151(4) 0.0200(5) 0.0182(4) -0.0011(4) 0.0048(3) -0.0026(4)
C20 0.0164(4) 0.0243(5) 0.0313(6) 0.0003(4) 0.0055(4) -0.0074(5)
C21 0.0380(5) 0.0378(6) 0.0585(7) -0.0036(5) 0.0341(5) -0.0087(5)
C22 0.0380(5) 0.0378(6) 0.0585(7) -0.0036(5) 0.0341(5) -0.0087(5)
C23 0.0419(6) 0.0308(5) 0.0411(5) 0.0034(4) 0.0271(5) 0.0101(4)
C24 0.0419(6) 0.0308(5) 0.0411(5) 0.0034(4) 0.0271(5) 0.0101(4)
C25 0.0229(4) 0.0109(4) 0.0112(4) -0.0011(3) 0.0034(3) 0.0004(3)
C26 0.0339(6) 0.0132(4) 0.0143(4) 0.0035(4) 0.0043(4) 0.0025(4)
C27 0.0562(8) 0.0124(5) 0.0183(5) 0.0024(5) 0.0106(5) 0.0031(4)
C28 0.0574(9) 0.0147(5) 0.0212(5) -0.0100(5) 0.0148(5) 0.0009(4)
C29 0.0382(6) 0.0201(5) 0.0169(5) -0.0129(5) 0.0103(4) -0.0033(4)
C30 0.0378(7) 0.0359(7) 0.0252(6) -0.0224(6) 0.0142(5) -0.0062(5)
C31 0.0235(5) 0.0487(9) 0.0271(6) -0.0174(6) 0.0101(5) -0.0098(6)
C32 0.0169(4) 0.0349(7) 0.0213(5) -0.0056(4) 0.0048(4) -0.0065(5)
C33 0.0169(4) 0.0192(5) 0.0137(4) -0.0037(4) 0.0040(3) -0.0030(3)
C34 0.0238(5) 0.0152(4) 0.0127(4) -0.0053(4) 0.0061(3) -0.0020(3)

loop_
_atom_type_symbol
_atom_type_description
_atom_type_scat_dispersion_real
_atom_type_scat_dispersion_imag
_atom_type_scat_source
C C 0.0033 0.0016 'International Tables Vol C Tables 4.2.6.8 and 6.1.1.4'
H H 0.0000 0.0000 'International Tables Vol C Tables 4.2.6.8 and 6.1.1.4'
N N 0.0061 0.0033 'International Tables Vol C Tables 4.2.6.8 and 6.1.1.4'
O O 0.0106 0.0060 'International Tables Vol C Tables 4.2.6.8 and 6.1.1.4'
S S 0.1246 0.1234 'International Tables Vol C Tables 4.2.6.8 and 6.1.1.4'

loop_
_geom_angle_atom_site_label_1
_geom_angle_atom_site_label_2
_geom_angle_atom_site_label_3
_geom_angle
C8 S1 C7 90.98(5)
C11 O2 H1O2 103.5(14)
C5 N1 C1 108.19(8)
C5 N1 C11 103.02(8)
C1 N1 C11 115.73(8)
C10 N2 C9 119.72(8)
C10 N2 C7 109.47(7)
C9 N2 C7 112.04(8)
N1 C1 C2 114.81(8)
N1 C1 H1A 108.6
C2 C1 H1A 108.6
N1 C1 H1B 108.6
C2 C1 H1B 108.6
H1A C1 H1B 107.5
C12 C2 C3 116.76(9)
C12 C2 C1 124.91(9)
C3 C2 C1 117.91(9)
O1 C3 C2 122.88(9)
O1 C3 C4 122.07(9)
C2 C3 C4 115.01(8)
C3 C4 C6 115.06(8)
C3 C4 C5 108.05(8)
C6 C4 C5 118.17(8)
C3 C4 C10 109.18(8)
C6 C4 C10 103.77(7)
C5 C4 C10 101.31(7)
N1 C5 C4 103.75(8)
N1 C5 H5A 111.0
C4 C5 H5A 111.0
N1 C5 H5B 111.0
C4 C5 H5B 111.0
H5A C5 H5B 109.0
C19 C6 C4 118.24(8)
C19 C6 C7 114.68(9)
C4 C6 C7 101.39(8)
C19 C6 H6A 107.3
C4 C6 H6A 107.3
C7 C6 H6A 107.3
N2 C7 C6 105.60(8)
N2 C7 S1 107.70(7)
C6 C7 S1 114.60(7)
N2 C7 H7A 109.6
C6 C7 H7A 109.6
S1 C7 H7A 109.6
C9 C8 S1 103.36(8)
C9 C8 H8A 111.1
S1 C8 H8A 111.1
C9 C8 H8B 111.1
S1 C8 H8B 111.1
H8A C8 H8B 109.1
N2 C9 C8 108.59(8)
N2 C9 H9A 110.0
C8 C9 H9A 110.0
N2 C9 H9B 110.0
C8 C9 H9B 110.0
H9A C9 H9B 108.4
N2 C10 C25 116.53(8)
N2 C10 C4 104.46(7)
C25 C10 C4 117.30(8)
N2 C10 C11 111.24(8)
C25 C10 C11 103.53(8)
C4 C10 C11 103.05(7)
O2 C11 N1 108.55(8)
O2 C11 C33 112.33(8)
N1 C11 C33 115.05(8)
O2 C11 C10 109.85(8)
N1 C11 C10 105.79(7)
C33 C11 C10 104.94(8)
C2 C12 C13 126.86(10)
C2 C12 H12A 116.6
C13 C12 H12A 116.6
C14 C13 C18 118.93(11)
C14 C13 C12 122.13(11)
C18 C13 C12 118.93(10)
C15 C14 C13 120.23(12)
C15 C14 H14A 119.9
C13 C14 H14A 119.9
C16 C15 C14 120.42(12)
C16 C15 H15A 119.8
C14 C15 H15A 119.8
C15 C16 C17 119.90(12)
C15 C16 H16A 120.1
C17 C16 H16A 120.1
C18 C17 C16 119.85(13)
C18 C17 H17A 120.1
C16 C17 H17A 120.1
C17 C18 C13 120.63(12)
C17 C18 H18A 119.7
C13 C18 H18A 119.7
C24 C19 C20 118.66(11)
C24 C19 C6 121.99(10)
C20 C19 C6 119.33(11)
C21 C20 C19 120.91(14)
C21 C20 H20A 119.5
C19 C20 H20A 119.5
C22 C21 C20 119.88(14)
C22 C21 H21A 120.1
C20 C21 H21A 120.1
C21 C22 C23 120.14(13)
C21 C22 H22A 119.9
C23 C22 H22A 119.9
C22 C23 C24 120.08(15)
C22 C23 H23A 120.0
C24 C23 H23A 120.0
C23 C24 C19 120.31(13)
C23 C24 H24A 119.8
C19 C24 H24A 119.8
C26 C25 C34 119.30(10)
C26 C25 C10 131.87(10)
C34 C25 C10 108.82(9)
C25 C26 C27 118.75(12)
C25 C26 H26A 120.6
C27 C26 H26A 120.6
C28 C27 C26 121.79(12)
C28 C27 H27A 119.1
C26 C27 H27A 119.1
C27 C28 C29 120.75(11)
C27 C28 H28A 119.6
C29 C28 H28A 119.6
C34 C29 C28 116.47(12)
C34 C29 C30 116.29(13)
C28 C29 C30 127.24(12)
C31 C30 C29 120.46(12)
C31 C30 H30A 119.8
C29 C30 H30A 119.8
C30 C31 C32 122.35(12)
C30 C31 H31A 118.8
C32 C31 H31A 118.8
C33 C32 C31 118.13(13)
C33 C32 H32A 120.9
C31 C32 H32A 120.9
C32 C33 C34 119.53(11)
C32 C33 C11 131.99(11)
C34 C33 C11 108.47(9)
C33 C34 C29 123.21(11)
C33 C34 C25 113.91(9)
C29 C34 C25 122.84(11)

loop_
_geom_bond_atom_site_label_1
_geom_bond_atom_site_label_2
_geom_bond_distance
S1 C8 1.8126(13)
S1 C7 1.8159(10)
O1 C3 1.2234(12)
O2 C11 1.4042(12)
O2 H1O2 0.86(2)
N1 C5 1.4707(13)
N1 C1 1.4735(14)
N1 C11 1.4812(13)
N2 C10 1.4784(13)
N2 C9 1.4815(13)
N2 C7 1.4867(13)
C1 C2 1.5272(15)
C1 H1A 0.9900
C1 H1B 0.9900
C2 C12 1.3465(15)
C2 C3 1.4980(14)
C3 C4 1.5130(14)
C4 C6 1.5304(14)
C4 C5 1.5527(14)
C4 C10 1.5663(13)
C5 H5A 0.9900
C5 H5B 0.9900
C6 C19 1.5114(14)
C6 C7 1.5369(14)
C6 H6A 1.0000
C7 H7A 1.0000
C8 C9 1.5233(16)
C8 H8A 0.9900
C8 H8B 0.9900
C9 H9A 0.9900
C9 H9B 0.9900
C10 C25 1.5183(14)
C10 C11 1.6147(14)
C11 C33 1.5086(14)
C12 C13 1.4686(15)
C12 H12A 0.9500
C13 C14 1.3992(16)
C13 C18 1.4001(17)
C14 C15 1.3906(17)
C14 H14A 0.9500
C15 C16 1.388(2)
C15 H15A 0.9500
C16 C17 1.392(2)
C16 H16A 0.9500
C17 C18 1.3917(17)
C17 H17A 0.9500
C18 H18A 0.9500
C19 C24 1.3956(19)
C19 C20 1.3962(15)
C20 C21 1.3931(18)
C20 H20A 0.9500
C21 C22 1.376(3)
C21 H21A 0.9500
C22 C23 1.392(2)
C22 H22A 0.9500
C23 C24 1.3938(18)
C23 H23A 0.9500
C24 H24A 0.9500
C25 C26 1.3770(15)
C25 C34 1.4117(15)
C26 C27 1.4206(17)
C26 H26A 0.9500
C27 C28 1.376(2)
C27 H27A 0.9500
C28 C29 1.418(2)
C28 H28A 0.9500
C29 C34 1.4093(15)
C29 C30 1.419(2)
C30 C31 1.376(2)
C30 H30A 0.9500
C31 C32 1.4244(19)
C31 H31A 0.9500
C32 C33 1.3763(15)
C32 H32A 0.9500
C33 C34 1.4074(16)

loop_
_geom_hbond_atom_site_label_D
_geom_hbond_atom_site_label_H
_geom_hbond_atom_site_label_A
_geom_hbond_site_symmetry_A
_geom_hbond_distance_DH
_geom_hbond_distance_HA
_geom_hbond_distance_DA
_geom_hbond_angle_DHA
_geom_hbond_publ_flag
O2 H1O2 N2 . 0.86(2) 1.95(2) 2.6277(12) 134.4(18) yes
C8 H8A O1 4_565 0.99 2.55 3.1981(14) 123.2 yes
C15 H15A S1 4_666 0.95 2.72 3.4970(13) 139.2 yes
C18 H18A O1 3_767 0.95 2.60 3.2550(15) 127 yes
C24 H24A O2 3_757 0.95 2.59 3.4077(18) 145 yes

loop_
_geom_torsion_atom_site_label_1
_geom_torsion_atom_site_label_2
_geom_torsion_atom_site_label_3
_geom_torsion_atom_site_label_4
_geom_torsion
C5 N1 C1 C2 -50.94(11)
C11 N1 C1 C2 64.00(11)
N1 C1 C2 C12 -148.69(10)
N1 C1 C2 C3 23.57(13)
C12 C2 C3 O1 -25.83(14)
C1 C2 C3 O1 161.28(9)
C12 C2 C3 C4 151.68(9)
C1 C2 C3 C4 -21.21(12)
O1 C3 C4 C6 -3.72(13)
C2 C3 C4 C6 178.74(8)
O1 C3 C4 C5 -138.19(9)
C2 C3 C4 C5 44.28(10)
O1 C3 C4 C10 112.43(10)
C2 C3 C4 C10 -65.10(10)
C1 N1 C5 C4 74.41(9)
C11 N1 C5 C4 -48.61(9)
C3 C4 C5 N1 -71.09(9)
C6 C4 C5 N1 156.08(8)
C10 C4 C5 N1 43.59(9)
C3 C4 C6 C19 -76.10(11)
C5 C4 C6 C19 53.56(12)
C10 C4 C6 C19 164.69(9)
C3 C4 C6 C7 157.62(8)
C5 C4 C6 C7 -72.71(10)
C10 C4 C6 C7 38.41(9)
C10 N2 C7 C6 18.07(10)
C9 N2 C7 C6 -117.21(9)
C10 N2 C7 S1 140.93(7)
C9 N2 C7 S1 5.65(10)
C19 C6 C7 N2 -163.63(8)
C4 C6 C7 N2 -35.04(9)
C19 C6 C7 S1 78.03(10)
C4 C6 C7 S1 -153.39(7)
C8 S1 C7 N2 -25.83(8)
C8 S1 C7 C6 91.32(8)
C7 S1 C8 C9 37.74(8)
C10 N2 C9 C8 -107.21(10)
C7 N2 C9 C8 22.98(12)
S1 C8 C9 N2 -40.56(10)
C9 N2 C10 C25 6.48(13)
C7 N2 C10 C25 -124.83(9)
C9 N2 C10 C4 137.64(9)
C7 N2 C10 C4 6.32(10)
C9 N2 C10 C11 -111.85(9)
C7 N2 C10 C11 116.84(8)
C3 C4 C10 N2 -151.48(8)
C6 C4 C10 N2 -28.32(9)
C5 C4 C10 N2 94.68(8)
C3 C4 C10 C25 -20.77(11)
C6 C4 C10 C25 102.38(10)
C5 C4 C10 C25 -134.61(9)
C3 C4 C10 C11 92.17(9)
C6 C4 C10 C11 -144.67(8)
C5 C4 C10 C11 -21.66(9)
C5 N1 C11 O2 -84.52(9)
C1 N1 C11 O2 157.64(8)
C5 N1 C11 C33 148.67(9)
C1 N1 C11 C33 30.82(12)
C5 N1 C11 C10 33.32(10)
C1 N1 C11 C10 -84.52(9)
N2 C10 C11 O2 -0.56(10)
C25 C10 C11 O2 -126.46(8)
C4 C10 C11 O2 110.86(8)
N2 C10 C11 N1 -117.53(8)
C25 C10 C11 N1 116.56(8)
C4 C10 C11 N1 -6.12(10)
N2 C10 C11 C33 120.40(8)
C25 C10 C11 C33 -5.50(9)
C4 C10 C11 C33 -128.18(8)
C3 C2 C12 C13 -176.07(10)
C1 C2 C12 C13 -3.73(17)
C2 C12 C13 C14 -39.53(17)
C2 C12 C13 C18 141.52(12)
C18 C13 C14 C15 -1.72(18)
C12 C13 C14 C15 179.33(12)
C13 C14 C15 C16 -0.1(2)
C14 C15 C16 C17 1.4(2)
C15 C16 C17 C18 -1.0(2)
C16 C17 C18 C13 -0.8(2)
C14 C13 C18 C17 2.17(19)
C12 C13 C18 C17 -178.84(12)
C4 C6 C19 C24 -62.92(16)
C7 C6 C19 C24 56.65(15)
C4 C6 C19 C20 118.64(11)
C7 C6 C19 C20 -121.79(11)
C24 C19 C20 C21 -0.4(2)
C6 C19 C20 C21 178.11(13)
C19 C20 C21 C22 0.2(3)
C20 C21 C22 C23 0.8(3)
C21 C22 C23 C24 -1.7(3)
C22 C23 C24 C19 1.4(3)
C20 C19 C24 C23 -0.4(2)
C6 C19 C24 C23 -178.88(14)
N2 C10 C25 C26 64.02(14)
C4 C10 C25 C26 -60.86(15)
C11 C10 C25 C26 -173.53(11)
N2 C10 C25 C34 -117.11(9)
C4 C10 C25 C34 118.01(9)
C11 C10 C25 C34 5.34(10)
C34 C25 C26 C27 2.64(16)
C10 C25 C26 C27 -178.58(10)
C25 C26 C27 C28 -0.48(18)
C26 C27 C28 C29 -2.16(19)
C27 C28 C29 C34 2.45(18)
C27 C28 C29 C30 -177.20(12)
C34 C29 C30 C31 -0.30(18)
C28 C29 C30 C31 179.35(13)
C29 C30 C31 C32 -0.9(2)
C30 C31 C32 C33 0.93(19)
C31 C32 C33 C34 0.29(16)
C31 C32 C33 C11 -178.52(11)
O2 C11 C33 C32 -57.92(15)
N1 C11 C33 C32 66.94(15)
C10 C11 C33 C32 -177.23(11)
O2 C11 C33 C34 123.18(9)
N1 C11 C33 C34 -111.96(10)
C10 C11 C33 C34 3.87(10)
C32 C33 C34 C29 -1.56(16)
C11 C33 C34 C29 177.50(10)
C32 C33 C34 C25 -179.63(10)
C11 C33 C34 C25 -0.57(12)
C28 C29 C34 C33 -178.14(10)
C30 C29 C34 C33 1.55(16)
C28 C29 C34 C25 -0.24(16)
C30 C29 C34 C25 179.45(10)
C26 C25 C34 C33 175.75(9)
C10 C25 C34 C33 -3.29(12)
C26 C25 C34 C29 -2.33(16)
C10 C25 C34 C29 178.64(9)
